data_7223170
loop_
_publ_author_name
'Sun, Hao-Ling'
'Jia, Li'
'Wang, Zhenqiang'

_publ_section_title
;
 Crystal structures and luminescent properties of new lanthanide(III)
 complexes derived from 2-phenyl-4-pyrimidinecarboxylate
;
_journal_name_full 'RSC Adv.'
_journal_paper_doi 10.1039/C5RA21607A
_journal_year 2015
_chemical_formula_sum 'C33 H29 Eu N6 O10'
_chemical_formula_weight 821.58
_chemical_name_systematic
; 
 ? 
;
_space_group_IT_number 14
_symmetry_cell_setting monoclinic
_symmetry_space_group_name_Hall '-P 2yn'
_symmetry_space_group_name_H-M 'P 1 21/n 1'
_atom_sites_solution_hydrogens geom
_atom_sites_solution_primary direct
_atom_sites_solution_secondary difmap
_audit_creation_method SHELXL-97
_audit_update_record
;
2015-08-24 deposited with the CCDC.
2015-11-04 downloaded from the CCDC.
;
_cell_angle_alpha 90.00
_cell_angle_beta 92.199(2)
_cell_angle_gamma 90.00
_cell_formula_units_Z 4
_cell_length_a 13.329(1)
_cell_length_b 10.348(1)
_cell_length_c 23.849(2)
_cell_measurement_reflns_used 2543
_cell_measurement_temperature 296(2)
_cell_measurement_theta_max 20.71
_cell_measurement_theta_min 2.49
_cell_volume 3287.0(5)
_computing_cell_refinement 'Bruker SMART'
_computing_data_collection 'Bruker SMART'
_computing_data_reduction 'Bruker SAINT'
_computing_molecular_graphics 'Bruker SHELXTL'
_computing_publication_material 'Bruker SHELXTL'
_computing_structure_refinement 'Bruker SHELXTL'
_computing_structure_solution 'Bruker SHELXTL'
_diffrn_ambient_temperature 296(2)
_diffrn_measured_fraction_theta_full 0.983
_diffrn_measured_fraction_theta_max 0.983
_diffrn_measurement_device_type 'CCD area detector'
_diffrn_measurement_method 'phi and omega scans'
_diffrn_radiation_monochromator graphite
_diffrn_radiation_source 'fine-focus sealed tube'
_diffrn_radiation_type MoK\a
_diffrn_radiation_wavelength 0.71073
_diffrn_reflns_av_R_equivalents 0.0656
_diffrn_reflns_av_sigmaI/netI 0.0891
_diffrn_reflns_limit_h_max 12
_diffrn_reflns_limit_h_min -17
_diffrn_reflns_limit_k_max 13
_diffrn_reflns_limit_k_min -13
_diffrn_reflns_limit_l_max 29
_diffrn_reflns_limit_l_min -31
_diffrn_reflns_number 19708
_diffrn_reflns_theta_full 27.65
_diffrn_reflns_theta_max 27.65
_diffrn_reflns_theta_min 1.72
_exptl_absorpt_coefficient_mu 1.976
_exptl_absorpt_correction_T_max 0.9251
_exptl_absorpt_correction_T_min 0.8269
_exptl_absorpt_correction_type multi-scan
_exptl_absorpt_process_details SADABS
_exptl_crystal_colour colourless
_exptl_crystal_density_diffrn 1.660
_exptl_crystal_density_method 'not measured'
_exptl_crystal_description columnar
_exptl_crystal_F_000 1648
_exptl_crystal_size_max 0.10
_exptl_crystal_size_mid 0.05
_exptl_crystal_size_min 0.04
_refine_diff_density_max 0.887
_refine_diff_density_min -0.644
_refine_diff_density_rms 0.114
_refine_ls_extinction_method none
_refine_ls_goodness_of_fit_ref 0.965
_refine_ls_hydrogen_treatment mixed
_refine_ls_matrix_type full
_refine_ls_number_parameters 474
_refine_ls_number_reflns 7537
_refine_ls_number_restraints 18
_refine_ls_restrained_S_all 0.967
_refine_ls_R_factor_all 0.0982
_refine_ls_R_factor_gt 0.0482
_refine_ls_shift/su_max 0.002
_refine_ls_shift/su_mean 0.000
_refine_ls_structure_factor_coef Fsqd
_refine_ls_weighting_details 'calc w=1/[\s^2^(Fo^2^)+(0.0502P)^2^+0.0000P] where P=(Fo^2^+2Fc^2^)/3'
_refine_ls_weighting_scheme calc
_refine_ls_wR_factor_gt 0.0994
_refine_ls_wR_factor_ref 0.1182
_reflns_number_gt 4551
_reflns_number_total 7537
_reflns_threshold_expression >2sigma(I)
_cod_data_source_file c5ra21607a2.cif
_cod_data_source_block 110330a_0m
_cod_depositor_comments
;
The following automatic conversions were performed:

'_symmetry_cell_setting' value 'Monoclinic' changed to 'monoclinic'
according to
/usr/data/users/saulius/crontab/automatic-downloads/rss-feeds/RSC/lib/dictionaries/cif_core.dic
dictionary named 'cif_core.dic' version 2.4.2 from 2011-04-26.

'_exptl_absorpt_correction_type' value 'Multi-scan' changed to
'multi-scan' according to
/usr/data/users/saulius/crontab/automatic-downloads/rss-feeds/RSC/lib/dictionaries/cif_core.dic
dictionary named 'cif_core.dic' version 2.4.2 from 2011-04-26.

Automatic conversion script
Id: cif_fix_values 3271 2015-04-21 07:52:19Z andrius 
;
_cod_original_cell_volume 3287.0(6)
_cod_original_sg_symbol_H-M P2(1)/n
_cod_database_code 7223170

loop_
_symmetry_equiv_pos_as_xyz
'x, y, z'
'-x+1/2, y+1/2, -z+1/2'
'-x, -y, -z'
'x-1/2, -y-1/2, z-1/2'

loop_
_atom_site_label
_atom_site_type_symbol
_atom_site_fract_x
_atom_site_fract_y
_atom_site_fract_z
_atom_site_U_iso_or_equiv
_atom_site_adp_type
_atom_site_occupancy
_atom_site_symmetry_multiplicity
_atom_site_calc_flag
_atom_site_refinement_flags
C1 C 0.8293(5) 1.2203(5) 0.6759(3) 0.0449(15) Uani 1 1 d .
C2 C 0.8782(5) 1.2565(6) 0.6217(3) 0.0509(16) Uani 1 1 d .
C3 C 0.9334(6) 1.3685(7) 0.6192(4) 0.085(3) Uani 1 1 d .
H3 H 0.9406 1.4253 0.6493 0.102 Uiso 1 1 calc R
C4 C 0.9779(9) 1.3905(9) 0.5680(5) 0.122(4) Uani 1 1 d .
H4 H 1.0175 1.4639 0.5648 0.146 Uiso 1 1 calc R
C5 C 0.9131(6) 1.2092(7) 0.5306(3) 0.0641(19) Uani 1 1 d .
C6 C 0.9023(5) 1.1219(8) 0.4810(3) 0.065(2) Uani 1 1 d .
C7 C 0.9533(6) 1.1517(10) 0.4326(3) 0.087(3) Uani 1 1 d .
H7 H 0.9911 1.2270 0.4311 0.104 Uiso 1 1 calc R
C8 C 0.9476(8) 1.0703(12) 0.3873(4) 0.101(4) Uani 1 1 d .
H8 H 0.9829 1.0897 0.3555 0.121 Uiso 1 1 calc R
C9 C 0.8916(7) 0.9627(14) 0.3885(4) 0.113(4) Uani 1 1 d .
H9 H 0.8876 0.9086 0.3573 0.135 Uiso 1 1 calc R
C10 C 0.8388(7) 0.9311(10) 0.4365(4) 0.103(3) Uani 1 1 d .
H10 H 0.8011 0.8556 0.4379 0.124 Uiso 1 1 calc R
C11 C 0.8441(6) 1.0145(10) 0.4815(3) 0.090(3) Uani 1 1 d .
H11 H 0.8070 0.9969 0.5128 0.108 Uiso 1 1 calc R
C12 C 0.5787(5) 0.7765(6) 0.6449(2) 0.0441(15) Uani 1 1 d .
C13 C 0.5025(4) 0.7041(5) 0.6088(2) 0.0405(14) Uani 1 1 d .
C14 C 0.4212(5) 0.7633(6) 0.5842(3) 0.0502(16) Uani 1 1 d .
H14 H 0.4086 0.8507 0.5897 0.060 Uiso 1 1 calc R
C15 C 0.3590(5) 0.6889(7) 0.5511(3) 0.0577(18) Uani 1 1 d .
H15 H 0.3033 0.7278 0.5334 0.069 Uiso 1 1 calc R
C16 C 0.4543(5) 0.5121(6) 0.5704(3) 0.0440(15) Uani 1 1 d .
C17 C 0.4726(5) 0.3719(6) 0.5641(3) 0.0502(17) Uani 1 1 d .
C18 C 0.5576(6) 0.3157(6) 0.5890(3) 0.065(2) Uani 1 1 d .
H18 H 0.6036 0.3667 0.6093 0.078 Uiso 1 1 calc R
C19 C 0.5744(7) 0.1857(7) 0.5840(3) 0.080(3) Uani 1 1 d .
H19 H 0.6324 0.1488 0.6000 0.096 Uiso 1 1 calc R
C20 C 0.5046(8) 0.1096(7) 0.5550(3) 0.082(3) Uani 1 1 d .
H20 H 0.5148 0.0210 0.5524 0.098 Uiso 1 1 calc R
C21 C 0.4215(6) 0.1635(7) 0.5304(4) 0.074(2) Uani 1 1 d .
H21 H 0.3755 0.1120 0.5104 0.089 Uiso 1 1 calc R
C22 C 0.4049(5) 0.2933(7) 0.5348(3) 0.0613(19) Uani 1 1 d .
H22 H 0.3474 0.3293 0.5179 0.074 Uiso 1 1 calc R
C23 C 0.9057(4) 0.6841(5) 0.7435(2) 0.0385(13) Uani 1 1 d .
C24 C 1.0057(4) 0.7212(6) 0.7715(2) 0.0424(14) Uani 1 1 d .
C25 C 1.0666(5) 0.6303(7) 0.7966(3) 0.0563(18) Uani 1 1 d .
H25 H 1.0504 0.5428 0.7960 0.068 Uiso 1 1 calc R
C26 C 1.1533(6) 0.6758(8) 0.8229(3) 0.069(2) Uani 1 1 d .
H26 H 1.1953 0.6167 0.8415 0.083 Uiso 1 1 calc R
C27 C 1.1172(5) 0.8804(7) 0.7971(3) 0.0510(16) Uani 1 1 d .
C28 C 1.1471(5) 1.0194(7) 0.7951(3) 0.0586(19) Uani 1 1 d .
C29 C 1.2356(6) 1.0566(9) 0.8235(4) 0.088(3) Uani 1 1 d .
H29 H 1.2749 0.9964 0.8433 0.106 Uiso 1 1 calc R
C30 C 1.2644(8) 1.1882(11) 0.8217(5) 0.105(4) Uani 1 1 d .
H30 H 1.3232 1.2151 0.8405 0.126 Uiso 1 1 calc R
C31 C 1.2066(9) 1.2752(11) 0.7927(5) 0.120(5) Uani 1 1 d .
H31 H 1.2260 1.3615 0.7922 0.144 Uiso 1 1 calc R
C32 C 1.1199(8) 1.2380(8) 0.7642(3) 0.091(3) Uani 1 1 d .
H32 H 1.0808 1.2981 0.7443 0.110 Uiso 1 1 calc R
C33 C 1.0915(6) 1.1078(7) 0.7657(3) 0.074(2) Uani 1 1 d .
H33 H 1.0334 1.0814 0.7461 0.088 Uiso 1 1 calc R
Eu1 Eu 0.72380(2) 0.91681(3) 0.711226(12) 0.03828(11) Uani 1 1 d .
N1 N 0.8683(4) 1.1752(5) 0.5782(2) 0.0476(13) Uani 1 1 d .
N2 N 0.9676(6) 1.3152(9) 0.5243(3) 0.108(3) Uani 1 1 d .
N3 N 0.5211(4) 0.5800(4) 0.6020(2) 0.0429(11) Uani 1 1 d .
N4 N 0.3738(4) 0.5630(5) 0.5427(2) 0.0608(15) Uani 1 1 d .
N5 N 1.0302(4) 0.8470(5) 0.7720(2) 0.0437(12) Uani 1 1 d .
N6 N 1.1805(4) 0.7986(7) 0.8233(2) 0.0679(17) Uani 1 1 d .
O1 O 0.7801(4) 1.1192(4) 0.67658(19) 0.0648(14) Uani 1 1 d .
O2 O 0.8416(3) 1.2965(4) 0.71538(19) 0.0563(12) Uani 1 1 d .
O3 O 0.5649(3) 0.8940(4) 0.65428(19) 0.0550(12) Uani 1 1 d .
O4 O 0.6544(3) 0.7181(4) 0.66404(18) 0.0535(11) Uani 1 1 d .
O5 O 0.8566(3) 0.7714(4) 0.71862(18) 0.0485(10) Uani 1 1 d .
O6 O 0.8803(3) 0.5680(4) 0.74626(19) 0.0522(11) Uani 1 1 d .
O7 O 0.8392(3) 0.9847(4) 0.7848(2) 0.0591(12) Uani 1 1 d D
O8 O 0.7840(4) 0.9096(4) 0.6165(2) 0.0695(14) Uani 1 1 d D
O9 O 0.2632(9) 0.4838(13) 0.4375(5) 0.236(5) Uani 1 1 d U
O10 O 0.1877(14) 0.3416(17) 0.4090(9) 0.147(9) Uani 0.49(2) 1 d PU
O10' O 0.1645(10) 0.2824(13) 0.4574(7) 0.117(8) Uani 0.51(2) 1 d P
H8C H 0.817(4) 0.985(3) 0.609(3) 0.094(13) Uiso 1 1 d D
H7C H 0.844(5) 1.067(4) 0.803(3) 0.094(13) Uiso 1 1 d D
H8D H 0.818(4) 0.838(4) 0.603(3) 0.094(13) Uiso 1 1 d D
H7D H 0.903(3) 0.966(6) 0.772(3) 0.094(13) Uiso 1 1 d D

loop_
_atom_site_aniso_label
_atom_site_aniso_U_11
_atom_site_aniso_U_22
_atom_site_aniso_U_33
_atom_site_aniso_U_23
_atom_site_aniso_U_13
_atom_site_aniso_U_12
C1 0.062(4) 0.024(3) 0.048(4) 0.000(3) -0.002(3) 0.004(3)
C2 0.065(4) 0.037(3) 0.052(4) 0.008(3) 0.012(3) 0.002(3)
C3 0.119(7) 0.051(4) 0.086(6) 0.008(4) 0.024(5) -0.031(5)
C4 0.167(10) 0.083(7) 0.119(9) 0.019(6) 0.052(8) -0.064(7)
C5 0.070(5) 0.065(5) 0.057(5) 0.010(4) 0.006(4) 0.008(4)
C6 0.053(4) 0.096(6) 0.046(4) 0.007(4) -0.001(4) 0.014(4)
C7 0.092(6) 0.116(7) 0.054(5) 0.018(5) 0.022(5) 0.032(5)
C8 0.083(7) 0.176(12) 0.046(5) 0.010(7) 0.018(5) 0.048(7)
C9 0.070(6) 0.217(14) 0.051(6) -0.032(7) -0.010(5) 0.048(7)
C10 0.090(6) 0.163(10) 0.057(5) -0.033(6) -0.002(5) -0.013(6)
C11 0.075(6) 0.145(9) 0.049(5) -0.014(5) 0.004(4) -0.005(6)
C12 0.056(4) 0.035(3) 0.041(3) 0.003(3) 0.002(3) -0.005(3)
C13 0.046(4) 0.034(3) 0.042(3) 0.000(3) 0.006(3) -0.004(3)
C14 0.053(4) 0.045(4) 0.053(4) 0.000(3) 0.000(3) 0.004(3)
C15 0.047(4) 0.055(4) 0.070(5) -0.004(4) -0.013(3) 0.010(3)
C16 0.056(4) 0.035(3) 0.041(4) -0.001(3) 0.008(3) -0.006(3)
C17 0.072(5) 0.040(3) 0.040(4) -0.003(3) 0.013(3) -0.007(3)
C18 0.099(6) 0.038(4) 0.056(4) -0.005(3) -0.022(4) 0.004(4)
C19 0.135(8) 0.045(4) 0.058(5) 0.003(4) -0.015(5) 0.017(5)
C20 0.149(9) 0.044(5) 0.054(5) -0.009(4) 0.018(5) -0.013(5)
C21 0.087(6) 0.052(5) 0.083(6) -0.021(4) 0.013(5) -0.020(4)
C22 0.060(4) 0.058(5) 0.066(5) -0.015(4) -0.001(4) -0.008(3)
C23 0.040(3) 0.032(3) 0.043(3) -0.006(3) 0.003(3) 0.001(3)
C24 0.043(3) 0.044(4) 0.040(3) 0.001(3) 0.005(3) 0.000(3)
C25 0.049(4) 0.052(4) 0.068(5) 0.017(3) 0.000(4) 0.001(3)
C26 0.059(5) 0.081(6) 0.067(5) 0.006(4) -0.007(4) 0.012(4)
C27 0.053(4) 0.061(4) 0.039(4) -0.009(3) 0.004(3) -0.007(3)
C28 0.055(4) 0.072(5) 0.050(4) -0.022(4) 0.019(4) -0.028(4)
C29 0.067(5) 0.111(8) 0.087(6) -0.041(5) 0.016(5) -0.032(5)
C30 0.088(7) 0.122(10) 0.105(9) -0.051(7) 0.020(6) -0.059(7)
C31 0.155(11) 0.109(9) 0.101(9) -0.060(7) 0.070(8) -0.082(8)
C32 0.145(8) 0.064(5) 0.069(5) -0.012(4) 0.050(6) -0.032(6)
C33 0.090(6) 0.070(6) 0.063(5) -0.014(4) 0.029(4) -0.032(5)
Eu1 0.05080(19) 0.02145(14) 0.04209(17) 0.00313(14) -0.00484(12) -0.00180(14)
N1 0.052(3) 0.050(3) 0.041(3) 0.004(3) 0.005(3) 0.009(3)
N2 0.135(7) 0.112(7) 0.079(5) 0.003(5) 0.034(5) -0.042(6)
N3 0.052(3) 0.033(3) 0.043(3) -0.003(2) 0.001(2) -0.007(2)
N4 0.057(4) 0.053(4) 0.071(4) -0.004(3) -0.012(3) -0.001(3)
N5 0.046(3) 0.043(3) 0.042(3) -0.001(2) 0.001(2) -0.010(2)
N6 0.053(4) 0.097(5) 0.054(4) -0.009(4) 0.000(3) -0.011(4)
O1 0.106(4) 0.036(2) 0.053(3) -0.001(2) 0.015(3) -0.026(2)
O2 0.070(3) 0.037(2) 0.063(3) -0.013(2) 0.010(2) -0.003(2)
O3 0.069(3) 0.025(2) 0.070(3) -0.006(2) -0.016(2) 0.0030(19)
O4 0.061(3) 0.028(2) 0.069(3) 0.006(2) -0.027(2) -0.003(2)
O5 0.049(2) 0.034(2) 0.062(3) -0.005(2) -0.009(2) 0.0010(19)
O6 0.053(3) 0.032(2) 0.072(3) 0.000(2) 0.003(2) -0.0080(19)
O7 0.069(3) 0.039(3) 0.068(3) -0.017(2) -0.014(3) 0.008(2)
O8 0.106(4) 0.039(3) 0.065(3) -0.003(3) 0.024(3) 0.000(3)
O9 0.236(8) 0.234(8) 0.237(8) 0.009(7) -0.012(7) 0.009(7)
O10 0.174(11) 0.110(10) 0.160(12) -0.012(8) 0.040(8) 0.008(8)
O10' 0.136(11) 0.098(11) 0.122(14) -0.059(9) 0.053(9) -0.037(8)

loop_
_atom_type_symbol
_atom_type_description
_atom_type_scat_dispersion_real
_atom_type_scat_dispersion_imag
_atom_type_scat_source
C C 0.0033 0.0016 'International Tables Vol C Tables 4.2.6.8 and 6.1.1.4'
H H 0.0000 0.0000 'International Tables Vol C Tables 4.2.6.8 and 6.1.1.4'
N N 0.0061 0.0033 'International Tables Vol C Tables 4.2.6.8 and 6.1.1.4'
O O 0.0106 0.0060 'International Tables Vol C Tables 4.2.6.8 and 6.1.1.4'
Eu Eu -0.1578 3.6682 'International Tables Vol C Tables 4.2.6.8 and 6.1.1.4'

loop_
_geom_angle_atom_site_label_1
_geom_angle_atom_site_label_2
_geom_angle_atom_site_label_3
_geom_angle
_geom_angle_site_symmetry_1
_geom_angle_site_symmetry_3
O2 C1 O1 125.8(6) . .
O2 C1 C2 116.3(5) . .
O1 C1 C2 117.8(6) . .
N1 C2 C3 122.2(6) . .
N1 C2 C1 118.2(5) . .
C3 C2 C1 119.6(6) . .
C2 C3 C4 114.9(8) . .
C2 C3 H3 122.5 . .
C4 C3 H3 122.5 . .
N2 C4 C3 124.4(8) . .
N2 C4 H4 117.8 . .
C3 C4 H4 117.8 . .
N2 C5 N1 124.9(7) . .
N2 C5 C6 116.6(7) . .
N1 C5 C6 118.5(7) . .
C11 C6 C7 119.0(8) . .
C11 C6 C5 121.9(7) . .
C7 C6 C5 119.1(8) . .
C8 C7 C6 120.1(10) . .
C8 C7 H7 119.9 . .
C6 C7 H7 119.9 . .
C9 C8 C7 120.5(10) . .
C9 C8 H8 119.7 . .
C7 C8 H8 119.7 . .
C8 C9 C10 120.4(10) . .
C8 C9 H9 119.8 . .
C10 C9 H9 119.8 . .
C11 C10 C9 118.4(10) . .
C11 C10 H10 120.8 . .
C9 C10 H10 120.8 . .
C6 C11 C10 121.4(9) . .
C6 C11 H11 119.3 . .
C10 C11 H11 119.3 . .
O4 C12 O3 121.8(6) . .
O4 C12 C13 119.1(5) . .
O3 C12 C13 119.1(6) . .
O4 C12 Eu1 61.4(3) . .
O3 C12 Eu1 60.4(3) . .
C13 C12 Eu1 178.8(4) . .
N3 C13 C14 122.5(6) . .
N3 C13 C12 115.4(5) . .
C14 C13 C12 122.1(5) . .
C13 C14 C15 116.9(6) . .
C13 C14 H14 121.5 . .
C15 C14 H14 121.5 . .
N4 C15 C14 123.3(6) . .
N4 C15 H15 118.4 . .
C14 C15 H15 118.4 . .
N3 C16 N4 124.7(5) . .
N3 C16 C17 117.4(6) . .
N4 C16 C17 117.8(6) . .
C22 C17 C18 118.5(6) . .
C22 C17 C16 121.3(7) . .
C18 C17 C16 120.2(6) . .
C19 C18 C17 120.5(7) . .
C19 C18 H18 119.7 . .
C17 C18 H18 119.7 . .
C18 C19 C20 119.5(8) . .
C18 C19 H19 120.2 . .
C20 C19 H19 120.2 . .
C21 C20 C19 120.4(7) . .
C21 C20 H20 119.8 . .
C19 C20 H20 119.8 . .
C20 C21 C22 120.3(8) . .
C20 C21 H21 119.9 . .
C22 C21 H21 119.9 . .
C21 C22 C17 120.8(7) . .
C21 C22 H22 119.6 . .
C17 C22 H22 119.6 . .
O6 C23 O5 125.5(5) . .
O6 C23 C24 117.1(5) . .
O5 C23 C24 117.4(5) . .
N5 C24 C25 121.6(6) . .
N5 C24 C23 117.3(5) . .
C25 C24 C23 121.1(5) . .
C24 C25 C26 116.0(7) . .
C24 C25 H25 122.0 . .
C26 C25 H25 122.0 . .
N6 C26 C25 123.9(7) . .
N6 C26 H26 118.1 . .
C25 C26 H26 118.1 . .
N5 C27 N6 124.8(6) . .
N5 C27 C28 117.7(6) . .
N6 C27 C28 117.5(7) . .
C33 C28 C29 120.1(8) . .
C33 C28 C27 121.7(7) . .
C29 C28 C27 118.2(8) . .
C28 C29 C30 118.5(9) . .
C28 C29 H29 120.8 . .
C30 C29 H29 120.8 . .
C31 C30 C29 120.3(10) . .
C31 C30 H30 119.9 . .
C29 C30 H30 119.9 . .
C30 C31 C32 121.1(10) . .
C30 C31 H31 119.4 . .
C32 C31 H31 119.4 . .
C31 C32 C33 118.7(10) . .
C31 C32 H32 120.7 . .
C33 C32 H32 120.7 . .
C28 C33 C32 121.3(9) . .
C28 C33 H33 119.3 . .
C32 C33 H33 119.3 . .
O5 Eu1 O2 84.45(15) . 2_646
O5 Eu1 O6 149.28(15) . 2_656
O2 Eu1 O6 77.79(14) 2_646 2_656
O5 Eu1 O1 110.27(16) . .
O2 Eu1 O1 148.98(15) 2_646 .
O6 Eu1 O1 76.29(15) 2_656 .
O5 Eu1 O7 70.65(14) . .
O2 Eu1 O7 81.69(16) 2_646 .
O6 Eu1 O7 82.03(15) 2_656 .
O1 Eu1 O7 78.12(16) . .
O5 Eu1 O8 76.87(16) . .
O2 Eu1 O8 145.54(14) 2_646 .
O6 Eu1 O8 130.13(15) 2_656 .
O1 Eu1 O8 65.46(15) . .
O7 Eu1 O8 117.72(18) . .
O5 Eu1 O3 127.63(13) . .
O2 Eu1 O3 91.38(15) 2_646 .
O6 Eu1 O3 78.12(14) 2_656 .
O1 Eu1 O3 99.63(15) . .
O7 Eu1 O3 159.96(15) . .
O8 Eu1 O3 78.07(17) . .
O5 Eu1 O4 76.67(13) . .
O2 Eu1 O4 75.97(15) 2_646 .
O6 Eu1 O4 121.82(15) 2_656 .
O1 Eu1 O4 132.98(15) . .
O7 Eu1 O4 141.84(14) . .
O8 Eu1 O4 71.71(15) . .
O3 Eu1 O4 51.92(12) . .
O5 Eu1 C12 102.16(16) . .
O2 Eu1 C12 83.09(16) 2_646 .
O6 Eu1 C12 100.36(16) 2_656 .
O1 Eu1 C12 118.14(17) . .
O7 Eu1 C12 163.72(17) . .
O8 Eu1 C12 73.09(17) . .
O3 Eu1 C12 25.99(14) . .
O4 Eu1 C12 25.93(14) . .
O5 Eu1 H7D 56.3(10) . .
O2 Eu1 H7D 92.4(14) 2_646 .
O6 Eu1 H7D 99.3(8) 2_656 .
O1 Eu1 H7D 75.4(15) . .
O7 Eu1 H7D 18.7(8) . .
O8 Eu1 H7D 100.6(11) . .
O3 Eu1 H7D 174.8(14) . .
O4 Eu1 H7D 132.6(11) . .
C12 Eu1 H7D 158.4(11) . .
C2 N1 C5 117.1(6) . .
C4 N2 C5 116.5(7) . .
C13 N3 C16 117.0(5) . .
C15 N4 C16 115.4(5) . .
C27 N5 C24 117.7(5) . .
C26 N6 C27 116.1(6) . .
C1 O1 Eu1 157.4(5) . .
C1 O2 Eu1 150.1(4) . 2_656
C12 O3 Eu1 93.6(4) . .
C12 O4 Eu1 92.6(3) . .
C23 O5 Eu1 152.4(4) . .
C23 O6 Eu1 146.0(4) . 2_646
Eu1 O7 H7C 128(4) . .
Eu1 O7 H7D 106(4) . .
H7C O7 H7D 106(3) . .
Eu1 O8 H8C 109(4) . .
Eu1 O8 H8D 122(4) . .
H8C O8 H8D 112(3) . .

loop_
_geom_bond_atom_site_label_1
_geom_bond_atom_site_label_2
_geom_bond_distance
_geom_bond_site_symmetry_2
C1 O2 1.235(7) .
C1 O1 1.235(7) .
C1 C2 1.516(8) .
C2 N1 1.340(8) .
C2 C3 1.375(9) .
C3 C4 1.398(12) .
C3 H3 0.9300 .
C4 N2 1.304(12) .
C4 H4 0.9300 .
C5 N2 1.327(10) .
C5 N1 1.349(8) .
C5 C6 1.490(10) .
C6 C11 1.355(11) .
C6 C7 1.397(10) .
C7 C8 1.370(12) .
C7 H7 0.9300 .
C8 C9 1.342(13) .
C8 H8 0.9300 .
C9 C10 1.406(13) .
C9 H9 0.9300 .
C10 C11 1.376(11) .
C10 H10 0.9300 .
C11 H11 0.9300 .
C12 O4 1.247(7) .
C12 O3 1.251(6) .
C12 C13 1.506(8) .
C12 Eu1 2.849(6) .
C13 N3 1.319(7) .
C13 C14 1.359(8) .
C14 C15 1.361(8) .
C14 H14 0.9300 .
C15 N4 1.334(8) .
C15 H15 0.9300 .
C16 N3 1.343(7) .
C16 N4 1.345(8) .
C16 C17 1.480(8) .
C17 C22 1.386(8) .
C17 C18 1.386(9) .
C18 C19 1.370(9) .
C18 H18 0.9300 .
C19 C20 1.384(10) .
C19 H19 0.9300 .
C20 C21 1.354(11) .
C20 H20 0.9300 .
C21 C22 1.365(9) .
C21 H21 0.9300 .
C22 H22 0.9300 .
C23 O6 1.251(6) .
C23 O5 1.252(6) .
C23 C24 1.517(8) .
C24 N5 1.343(7) .
C24 C25 1.366(8) .
C25 C26 1.377(9) .
C25 H25 0.9300 .
C26 N6 1.321(9) .
C26 H26 0.9300 .
C27 N5 1.330(7) .
C27 N6 1.333(8) .
C27 C28 1.493(9) .
C28 C33 1.355(10) .
C28 C29 1.393(10) .
C29 C30 1.416(13) .
C29 H29 0.9300 .
C30 C31 1.357(14) .
C30 H30 0.9300 .
C31 C32 1.374(13) .
C31 H31 0.9300 .
C32 C33 1.401(10) .
C32 H32 0.9300 .
C33 H33 0.9300 .
Eu1 O5 2.325(4) .
Eu1 O2 2.343(4) 2_646
Eu1 O6 2.347(4) 2_656
Eu1 O1 2.383(4) .
Eu1 O7 2.394(4) .
Eu1 O8 2.427(5) .
Eu1 O3 2.482(4) .
Eu1 O4 2.505(4) .
Eu1 H7D 2.80(6) .
O2 Eu1 2.343(4) 2_656
O6 Eu1 2.347(4) 2_646
O7 H7C 0.95(2) .
O7 H7D 0.94(2) .
O8 H8C 0.92(2) .
O8 H8D 0.935(19) .
O10 O10' 1.354(19) .
